data_7021540
loop_
_publ_author_name
'Tan, Nianyuan'
'Chen, Yi'
'Yin, Shuang-Feng'
'Qiu, Renhua'
'Zhou, Yongbo'
'Au, C. T.'

_publ_section_title
;
 Synthesis and structures of hypervalent organoantimony and organobismuth
 chlorides containing asymmetric C,E,C-chelating (E = O, S) ligands.
;
_journal_issue 26
_journal_name_full 'Dalton transactions (Cambridge, England : 2003)'
_journal_page_first 9476
_journal_page_last 9481
_journal_paper_doi 10.1039/c3dt50922b
_journal_volume 42
_journal_year 2013
_chemical_absolute_configuration ad
_chemical_formula_sum 'C18 H14 Bi Cl O'
_chemical_formula_weight 490.72
_chemical_name_systematic
;
?
;
_space_group_IT_number 33
_symmetry_cell_setting orthorhombic
_symmetry_space_group_name_Hall 'P 2c -2n'
_symmetry_space_group_name_H-M 'P n a 21'
_atom_sites_solution_hydrogens geom
_atom_sites_solution_primary direct
_atom_sites_solution_secondary difmap
_audit_creation_method SHELXL-97
_audit_update_record
;
2011-06-01 # Formatted by publCIF
;
_cell_angle_alpha 90.00
_cell_angle_beta 90.00
_cell_angle_gamma 90.00
_cell_formula_units_Z 4
_cell_length_a 20.5263(19)
_cell_length_b 15.8560(15)
_cell_length_c 4.5578(4)
_cell_measurement_reflns_used 6900
_cell_measurement_temperature 133(2)
_cell_measurement_theta_max 30.44
_cell_measurement_theta_min 2.36
_cell_volume 1483.4(2)
_computing_cell_refinement 'Bruker SAINT'
_computing_data_collection 'Bruker APEX2'
_computing_data_reduction 'Bruker SAINT'
_computing_molecular_graphics 'Bruker SHELXTL'
_computing_publication_material 'Bruker SHELXTL'
_computing_structure_refinement 'SHELXL-97 (Sheldrick, 1997)'
_computing_structure_solution 'SHELXS-97 (Sheldrick, 1990)'
_diffrn_ambient_temperature 133(2)
_diffrn_measured_fraction_theta_full 0.999
_diffrn_measured_fraction_theta_max 0.999
_diffrn_measurement_device_type 'Bruker APEX-II CCD'
_diffrn_measurement_method '\f and \w scans'
_diffrn_radiation_monochromator graphite
_diffrn_radiation_source 'fine-focus sealed tube'
_diffrn_radiation_type MoK\a
_diffrn_radiation_wavelength 0.71073
_diffrn_reflns_av_R_equivalents 0.0266
_diffrn_reflns_av_sigmaI/netI 0.0360
_diffrn_reflns_limit_h_max 24
_diffrn_reflns_limit_h_min -26
_diffrn_reflns_limit_k_max 20
_diffrn_reflns_limit_k_min -20
_diffrn_reflns_limit_l_max 4
_diffrn_reflns_limit_l_min -5
_diffrn_reflns_number 10320
_diffrn_reflns_theta_full 26.99
_diffrn_reflns_theta_max 26.99
_diffrn_reflns_theta_min 1.62
_diffrn_standards_number 0
_exptl_absorpt_coefficient_mu 12.060
_exptl_absorpt_correction_T_max 0.3785
_exptl_absorpt_correction_T_min 0.1332
_exptl_absorpt_correction_type multi-scan
_exptl_absorpt_process_details sadabs
_exptl_crystal_colour yellow
_exptl_crystal_density_diffrn 2.197
_exptl_crystal_density_method 'not measured'
_exptl_crystal_description plate
_exptl_crystal_F_000 920
_exptl_crystal_size_max 0.28
_exptl_crystal_size_mid 0.20
_exptl_crystal_size_min 0.10
_refine_diff_density_max 0.585
_refine_diff_density_min -0.746
_refine_diff_density_rms 0.089
_refine_ls_abs_structure_details 'Flack H D (1983), Acta Cryst. A39, 876-881'
_refine_ls_abs_structure_Flack -0.006(6)
_refine_ls_extinction_method none
_refine_ls_goodness_of_fit_ref 0.965
_refine_ls_hydrogen_treatment constr
_refine_ls_matrix_type full
_refine_ls_number_parameters 190
_refine_ls_number_reflns 3079
_refine_ls_number_restraints 1
_refine_ls_restrained_S_all 0.965
_refine_ls_R_factor_all 0.0190
_refine_ls_R_factor_gt 0.0154
_refine_ls_shift/su_max 0.003
_refine_ls_shift/su_mean 0.000
_refine_ls_structure_factor_coef Fsqd
_refine_ls_weighting_details 'calc w=1/[\s^2^(Fo^2^)+(0.0000P)^2^+0.0000P] where P=(Fo^2^+2Fc^2^)/3'
_refine_ls_weighting_scheme calc
_refine_ls_wR_factor_gt 0.0354
_refine_ls_wR_factor_ref 0.0365
_reflns_number_gt 2784
_reflns_number_total 3079
_reflns_threshold_expression >2sigma(I)
_cod_data_source_file c3dt50922b.txt
_cod_data_source_block dm11266
_cod_depositor_comments
;
The following automatic conversions were performed:

'_symmetry_cell_setting' value 'Orthorhombic' changed to
'orthorhombic' according to
/home/saulius/struct/CIF-dictionaries/cif_core.dic dictionary named
'cif_core.dic' version 2.4.2 from 2011-04-26.

Automatic conversion script
Id: cif_fix_values 1891 2012-01-12 08:04:46Z andrius 
;
_cod_original_sg_symbol_H-M Pna2(1)
_cod_database_code 7021540

loop_
_symmetry_equiv_pos_as_xyz
'x, y, z'
'-x, -y, z+1/2'
'-x+1/2, y+1/2, z+1/2'
'x+1/2, -y+1/2, z'

loop_
_atom_site_label
_atom_site_type_symbol
_atom_site_fract_x
_atom_site_fract_y
_atom_site_fract_z
_atom_site_U_iso_or_equiv
_atom_site_adp_type
_atom_site_occupancy
_atom_site_symmetry_multiplicity
_atom_site_calc_flag
_atom_site_refinement_flags
Bi1 Bi 0.275140(5) 0.082568(7) 0.24741(8) 0.01483(4) Uani 1 1 d .
Cl1 Cl 0.31619(5) -0.04972(6) 0.5204(2) 0.0239(2) Uani 1 1 d .
O1 O 0.21487(9) 0.22297(14) 0.2308(12) 0.0162(5) Uani 1 1 d .
C1 C 0.17939(19) 0.0724(2) 0.5023(8) 0.0157(8) Uani 1 1 d .
C2 C 0.16489(17) 0.0070(2) 0.6985(11) 0.0176(10) Uani 1 1 d .
H2 H 0.1976 -0.0324 0.7527 0.021 Uiso 1 1 calc R
C3 C 0.1017(2) -0.0001(3) 0.8146(7) 0.0217(10) Uani 1 1 d .
H3 H 0.0916 -0.0445 0.9470 0.026 Uiso 1 1 calc R
C4 C 0.05434(16) 0.0572(2) 0.7369(15) 0.0202(7) Uani 1 1 d .
H4 H 0.0118 0.0522 0.8170 0.024 Uiso 1 1 calc R
C5 C 0.06819(18) 0.1225(3) 0.5419(8) 0.0193(8) Uani 1 1 d .
H5 H 0.0351 0.1613 0.4866 0.023 Uiso 1 1 calc R
C6 C 0.13111(19) 0.1305(2) 0.4286(8) 0.0164(8) Uani 1 1 d .
C7 C 0.14634(15) 0.2019(2) 0.2215(16) 0.0197(8) Uani 1 1 d .
H7A H 0.1342 0.1854 0.0193 0.024 Uiso 1 1 calc R
H7B H 0.1203 0.2520 0.2763 0.024 Uiso 1 1 calc R
C8 C 0.23015(17) 0.2698(2) 0.4978(9) 0.0173(8) Uani 1 1 d .
H8A H 0.1988 0.2544 0.6540 0.021 Uiso 1 1 calc R
H8B H 0.2259 0.3311 0.4598 0.021 Uiso 1 1 calc R
C9 C 0.29805(18) 0.2507(3) 0.5985(8) 0.0160(7) Uani 1 1 d .
C10 C 0.32882(18) 0.3119(2) 0.7800(12) 0.0178(10) Uani 1 1 d .
H10 H 0.3063 0.3624 0.8281 0.021 Uiso 1 1 calc R
C11 C 0.3899(2) 0.2992(3) 0.8856(9) 0.0224(9) Uani 1 1 d .
H11 H 0.4086 0.3390 1.0164 0.027 Uiso 1 1 calc R
C12 C 0.42568(18) 0.2270(2) 0.8018(8) 0.0185(10) Uani 1 1 d .
C13 C 0.4916(2) 0.2144(3) 0.8938(9) 0.0236(9) Uani 1 1 d .
H13 H 0.5105 0.2528 1.0292 0.028 Uiso 1 1 calc R
C14 C 0.52795(19) 0.1491(3) 0.7935(10) 0.0242(11) Uani 1 1 d .
H14 H 0.5719 0.1429 0.8549 0.029 Uiso 1 1 calc R
C15 C 0.5000(2) 0.0901(3) 0.5962(11) 0.0251(9) Uani 1 1 d .
H15 H 0.5258 0.0454 0.5206 0.030 Uiso 1 1 calc R
C16 C 0.43594(19) 0.0972(2) 0.5140(9) 0.0201(8) Uani 1 1 d .
H16 H 0.4176 0.0562 0.3866 0.024 Uiso 1 1 calc R
C17 C 0.39652(18) 0.1648(2) 0.6159(8) 0.0143(7) Uani 1 1 d .
C18 C 0.32981(17) 0.1770(2) 0.5291(8) 0.0148(7) Uani 1 1 d .

loop_
_atom_site_aniso_label
_atom_site_aniso_U_11
_atom_site_aniso_U_22
_atom_site_aniso_U_33
_atom_site_aniso_U_23
_atom_site_aniso_U_13
_atom_site_aniso_U_12
Bi1 0.01521(6) 0.01590(6) 0.01339(6) -0.00315(12) 0.00014(13) -0.00113(5)
Cl1 0.0199(4) 0.0147(4) 0.0372(6) 0.0034(4) 0.0025(4) 0.0022(4)
O1 0.0148(10) 0.0193(11) 0.0144(11) -0.003(2) -0.0029(18) -0.0011(8)
C1 0.0164(18) 0.0176(19) 0.0131(18) -0.0039(16) 0.0010(15) -0.0065(15)
C2 0.0212(17) 0.0136(16) 0.018(3) -0.0054(17) -0.0037(17) -0.0019(13)
C3 0.029(2) 0.0205(19) 0.015(2) -0.0013(14) 0.0020(15) -0.0086(17)
C4 0.0179(15) 0.0237(17) 0.0189(16) -0.011(4) 0.006(3) -0.0050(13)
C5 0.0166(18) 0.026(2) 0.0155(19) -0.0023(17) -0.0030(15) -0.0003(16)
C6 0.0189(18) 0.018(2) 0.0119(17) -0.0055(15) -0.0032(15) -0.0037(16)
C7 0.0157(14) 0.0248(18) 0.019(2) 0.003(3) -0.001(2) 0.0016(13)
C8 0.0222(19) 0.0109(18) 0.019(2) -0.0003(15) -0.0020(16) -0.0013(15)
C9 0.0174(17) 0.0156(17) 0.0151(17) 0.0029(16) 0.0000(14) -0.0030(17)
C10 0.0213(16) 0.0129(15) 0.019(3) -0.0029(18) 0.0034(19) -0.0007(14)
C11 0.026(2) 0.019(2) 0.022(2) -0.0048(17) -0.0038(17) -0.0056(18)
C12 0.0202(17) 0.0195(19) 0.016(3) 0.0039(14) -0.0009(14) -0.0012(15)
C13 0.023(2) 0.024(2) 0.024(2) -0.0002(18) -0.0097(17) -0.0046(18)
C14 0.0200(17) 0.0276(19) 0.025(3) 0.0063(17) -0.0084(18) 0.0016(16)
C15 0.023(2) 0.018(2) 0.035(2) 0.0028(19) 0.0013(18) 0.0028(17)
C16 0.0184(19) 0.0163(19) 0.026(2) -0.0012(17) -0.0025(17) -0.0014(15)
C17 0.0173(18) 0.0115(17) 0.0141(16) 0.0037(15) 0.0010(14) -0.0037(15)
C18 0.0176(18) 0.0121(17) 0.0146(17) 0.0021(15) -0.0002(16) 0.0000(15)

loop_
_atom_type_symbol
_atom_type_description
_atom_type_scat_dispersion_real
_atom_type_scat_dispersion_imag
_atom_type_scat_source
C C 0.0033 0.0016 'International Tables Vol C Tables 4.2.6.8 and 6.1.1.4'
H H 0.0000 0.0000 'International Tables Vol C Tables 4.2.6.8 and 6.1.1.4'
O O 0.0106 0.0060 'International Tables Vol C Tables 4.2.6.8 and 6.1.1.4'
Cl Cl 0.1484 0.1585 'International Tables Vol C Tables 4.2.6.8 and 6.1.1.4'
Bi Bi -4.1077 10.2566 'International Tables Vol C Tables 4.2.6.8 and 6.1.1.4'

loop_
_geom_angle_atom_site_label_1
_geom_angle_atom_site_label_2
_geom_angle_atom_site_label_3
_geom_angle
C18 Bi1 C1 100.59(13)
C18 Bi1 O1 71.35(12)
C1 Bi1 O1 70.10(12)
C18 Bi1 Cl1 95.87(9)
C1 Bi1 Cl1 88.77(10)
O1 Bi1 Cl1 152.02(13)
C7 O1 C8 110.5(4)
C7 O1 Bi1 105.73(18)
C8 O1 Bi1 108.4(2)
C6 C1 C2 119.5(3)
C6 C1 Bi1 116.2(3)
C2 C1 Bi1 123.9(3)
C1 C2 C3 119.7(4)
C1 C2 H2 120.2
C3 C2 H2 120.2
C4 C3 C2 120.1(4)
C4 C3 H3 119.9
C2 C3 H3 119.9
C3 C4 C5 120.7(4)
C3 C4 H4 119.7
C5 C4 H4 119.7
C4 C5 C6 119.4(4)
C4 C5 H5 120.3
C6 C5 H5 120.3
C1 C6 C5 120.6(4)
C1 C6 C7 120.0(3)
C5 C6 C7 119.4(4)
O1 C7 C6 110.9(4)
O1 C7 H7A 109.5
C6 C7 H7A 109.5
O1 C7 H7B 109.5
C6 C7 H7B 109.5
H7A C7 H7B 108.0
O1 C8 C9 110.6(3)
O1 C8 H8A 109.5
C9 C8 H8A 109.5
O1 C8 H8B 109.5
C9 C8 H8B 109.5
H8A C8 H8B 108.1
C18 C9 C10 120.2(3)
C18 C9 C8 122.8(3)
C10 C9 C8 117.0(3)
C11 C10 C9 121.0(4)
C11 C10 H10 119.5
C9 C10 H10 119.5
C10 C11 C12 120.3(4)
C10 C11 H11 119.9
C12 C11 H11 119.9
C11 C12 C13 121.8(4)
C11 C12 C17 120.1(3)
C13 C12 C17 118.2(4)
C14 C13 C12 121.9(4)
C14 C13 H13 119.0
C12 C13 H13 119.0
C13 C14 C15 119.7(4)
C13 C14 H14 120.2
C15 C14 H14 120.2
C16 C15 C14 120.4(4)
C16 C15 H15 119.8
C14 C15 H15 119.8
C15 C16 C17 121.3(4)
C15 C16 H16 119.4
C17 C16 H16 119.4
C16 C17 C12 118.4(3)
C16 C17 C18 123.6(3)
C12 C17 C18 117.9(3)
C9 C18 C17 120.2(3)
C9 C18 Bi1 117.2(3)
C17 C18 Bi1 122.5(3)

loop_
_geom_bond_atom_site_label_1
_geom_bond_atom_site_label_2
_geom_bond_distance
Bi1 C18 2.270(4)
Bi1 C1 2.289(4)
Bi1 O1 2.548(2)
Bi1 Cl1 2.5803(10)
O1 C7 1.446(4)
O1 C8 1.460(6)
C1 C6 1.394(5)
C1 C2 1.402(6)
C2 C3 1.406(5)
C2 H2 0.9500
C3 C4 1.376(6)
C3 H3 0.9500
C4 C5 1.394(7)
C4 H4 0.9500
C5 C6 1.397(5)
C5 H5 0.9500
C6 C7 1.507(6)
C7 H7A 0.9900
C7 H7B 0.9900
C8 C9 1.498(5)
C8 H8A 0.9900
C8 H8B 0.9900
C9 C18 1.375(5)
C9 C10 1.422(6)
C10 C11 1.358(6)
C10 H10 0.9500
C11 C12 1.412(5)
C11 H11 0.9500
C12 C13 1.431(5)
C12 C17 1.432(5)
C13 C14 1.355(6)
C13 H13 0.9500
C14 C15 1.418(6)
C14 H14 0.9500
C15 C16 1.372(6)
C15 H15 0.9500
C16 C17 1.421(5)
C16 H16 0.9500
C17 C18 1.438(5)

loop_
_geom_torsion_atom_site_label_1
_geom_torsion_atom_site_label_2
_geom_torsion_atom_site_label_3
_geom_torsion_atom_site_label_4
_geom_torsion
C18 Bi1 O1 C7 -143.8(4)
C1 Bi1 O1 C7 -34.7(4)
Cl1 Bi1 O1 C7 -77.8(4)
C18 Bi1 O1 C8 -25.3(2)
C1 Bi1 O1 C8 83.9(3)
Cl1 Bi1 O1 C8 40.8(3)
C18 Bi1 C1 C6 88.1(3)
O1 Bi1 C1 C6 22.5(3)
Cl1 Bi1 C1 C6 -176.2(3)
C18 Bi1 C1 C2 -99.2(3)
O1 Bi1 C1 C2 -164.7(4)
Cl1 Bi1 C1 C2 -3.4(3)
C6 C1 C2 C3 1.0(6)
Bi1 C1 C2 C3 -171.5(3)
C1 C2 C3 C4 -0.3(6)
C2 C3 C4 C5 0.3(6)
C3 C4 C5 C6 -1.1(7)
C2 C1 C6 C5 -1.8(6)
Bi1 C1 C6 C5 171.3(3)
C2 C1 C6 C7 179.1(4)
Bi1 C1 C6 C7 -7.8(5)
C4 C5 C6 C1 1.9(6)
C4 C5 C6 C7 -179.1(4)
C8 O1 C7 C6 -75.4(4)
Bi1 O1 C7 C6 41.7(5)
C1 C6 C7 O1 -26.5(6)
C5 C6 C7 O1 154.4(4)
C7 O1 C8 C9 148.0(3)
Bi1 O1 C8 C9 32.6(4)
O1 C8 C9 C18 -24.8(5)
O1 C8 C9 C10 156.9(4)
C18 C9 C10 C11 0.6(6)
C8 C9 C10 C11 178.9(4)
C9 C10 C11 C12 3.9(7)
C10 C11 C12 C13 176.0(4)
C10 C11 C12 C17 -3.0(6)
C11 C12 C13 C14 -174.1(4)
C17 C12 C13 C14 4.8(6)
C12 C13 C14 C15 -1.4(7)
C13 C14 C15 C16 -2.1(7)
C14 C15 C16 C17 2.0(7)
C15 C16 C17 C12 1.5(6)
C15 C16 C17 C18 177.8(4)
C11 C12 C17 C16 174.2(4)
C13 C12 C17 C16 -4.8(5)
C11 C12 C17 C18 -2.3(5)
C13 C12 C17 C18 178.7(3)
C10 C9 C18 C17 -6.0(5)
C8 C9 C18 C17 175.8(4)
C10 C9 C18 Bi1 178.5(3)
C8 C9 C18 Bi1 0.3(5)
C16 C17 C18 C9 -169.5(4)
C12 C17 C18 C9 6.7(5)
C16 C17 C18 Bi1 5.7(5)
C12 C17 C18 Bi1 -178.0(3)
C1 Bi1 C18 C9 -51.2(3)
O1 Bi1 C18 C9 13.4(3)
Cl1 Bi1 C18 C9 -141.0(3)
C1 Bi1 C18 C17 133.4(3)
O1 Bi1 C18 C17 -162.0(3)
Cl1 Bi1 C18 C17 43.6(3)
